data_4308430
loop_
_publ_author_name
'Lin, Chia-Her'
'Wang, Sue-Lein'

_publ_section_title
;
 New Titanium and Nickel Gallophosphates with Layered Structures
;
_journal_coden_ASTM INOCAJ
_journal_issue 2
_journal_name_full 'Inorganic Chemistry'
_journal_page_first 251
_journal_page_last 257
_journal_paper_doi 10.1021/ic0494556
_journal_volume 44
_journal_year 2005
_chemical_formula_sum 'C4 H18 Ga2.5 N3 Ni0.5 O17 P3.5'
_chemical_formula_weight 692.26
_space_group_IT_number 15
_symmetry_cell_setting monoclinic
_symmetry_space_group_name_Hall '-C 2yc'
_symmetry_space_group_name_H-M 'C 1 2/c 1'
_atom_sites_solution_hydrogens geom
_atom_sites_solution_primary direct
_atom_sites_solution_secondary difmap
_audit_creation_method SHELXL-97
_cell_angle_alpha 90.00
_cell_angle_beta 117.2850(10)
_cell_angle_gamma 90.00
_cell_formula_units_Z 8
_cell_length_a 20.8363(12)
_cell_length_b 11.9546(7)
_cell_length_c 16.4577(9)
_cell_measurement_temperature 293(2)
_cell_volume 3643.3(4)
_computing_cell_refinement 'Bruker SMART'
_computing_data_collection 'Bruker SMART'
_computing_data_reduction 'Bruker SHELXTL'
_computing_molecular_graphics 'Bruker SHELXTL'
_computing_publication_material 'Bruker SHELXTL'
_computing_structure_refinement 'SHELXL-97 (Sheldrick, 1997)'
_computing_structure_solution 'SHELXS-97 (Sheldrick, 1990)'
_diffrn_ambient_temperature 293(2)
_diffrn_measured_fraction_theta_full 0.889
_diffrn_measured_fraction_theta_max 0.889
_diffrn_measurement_device_type 'CCD area detector'
_diffrn_measurement_method 'phi and omega scans'
_diffrn_radiation_monochromator graphite
_diffrn_radiation_source 'fine-focus sealed tube'
_diffrn_radiation_type MoK\a
_diffrn_radiation_wavelength 0.71073
_diffrn_reflns_av_R_equivalents 0.0378
_diffrn_reflns_av_sigmaI/netI 0.0293
_diffrn_reflns_limit_h_max 22
_diffrn_reflns_limit_h_min -26
_diffrn_reflns_limit_k_max 15
_diffrn_reflns_limit_k_min -15
_diffrn_reflns_limit_l_max 21
_diffrn_reflns_limit_l_min -15
_diffrn_reflns_number 9395
_diffrn_reflns_theta_full 27.87
_diffrn_reflns_theta_max 27.87
_diffrn_reflns_theta_min 2.03
_exptl_absorpt_coefficient_mu 4.587
_exptl_absorpt_correction_type none
_exptl_crystal_density_diffrn 2.524
_exptl_crystal_density_method 'not measured'
_exptl_crystal_F_000 2744
_refine_diff_density_max 1.857
_refine_diff_density_min -1.123
_refine_diff_density_rms 0.182
_refine_ls_extinction_coef 0.00022(12)
_refine_ls_extinction_expression Fc^*^=kFc[1+0.001xFc^2^\l^3^/sin(2\q)]^-1/4^
_refine_ls_extinction_method SHELXL
_refine_ls_goodness_of_fit_ref 1.048
_refine_ls_hydrogen_treatment mixed
_refine_ls_matrix_type full
_refine_ls_number_parameters 279
_refine_ls_number_reflns 3871
_refine_ls_number_restraints 6
_refine_ls_restrained_S_all 1.049
_refine_ls_R_factor_all 0.0452
_refine_ls_R_factor_gt 0.0424
_refine_ls_shift/su_max 0.623
_refine_ls_shift/su_mean 0.033
_refine_ls_structure_factor_coef Fsqd
_refine_ls_weighting_details 'calc w=1/[\s^2^(Fo^2^)+(0.0737P)^2^+48.2104P] where P=(Fo^2^+2Fc^2^)/3'
_refine_ls_weighting_scheme calc
_refine_ls_wR_factor_gt 0.1253
_refine_ls_wR_factor_ref 0.1273
_reflns_number_gt 3584
_reflns_number_total 3871
_reflns_threshold_expression >2sigma(I)
_cod_data_source_file ic0494556si20040428_062930.cif
_cod_data_source_block NGP-1
_cod_depositor_comments
;
The following automatic conversions were performed:
'_symmetry_cell_setting' value 'Monoclinic' changed to 'monoclinic'
according to '/home/saulius/struct/CIF-dictionaries/cif_core.dic'
dictionary named 'cif_core.dic' version 2.4.1 from 2010-06-29.

Automatic conversion script
Id: cif_fix_enum 1527 2010-12-29 10:47:43Z saulius 
;
_cod_original_formula_sum 'C4 H18 Ga2.50 N3 Ni0.50 O17 P3.50'
_cod_database_code 4308430

loop_
_symmetry_equiv_pos_as_xyz
'x, y, z'
'-x, y, -z+1/2'
'x+1/2, y+1/2, z'
'-x+1/2, y+1/2, -z+1/2'
'-x, -y, -z'
'x, -y, z-1/2'
'-x+1/2, -y+1/2, -z'
'x+1/2, -y+1/2, z-1/2'

loop_
_atom_site_label
_atom_site_type_symbol
_atom_site_fract_x
_atom_site_fract_y
_atom_site_fract_z
_atom_site_U_iso_or_equiv
_atom_site_adp_type
_atom_site_occupancy
_atom_site_symmetry_multiplicity
_atom_site_calc_flag
_atom_site_refinement_flags
_atom_site_disorder_assembly
_atom_site_disorder_group
Ga1 Ga 0.03691(3) -0.42983(4) 0.14327(3) 0.01272(18) Uani 1 1 d . . .
Ga2 Ga 0.00944(3) 0.07863(4) 0.07723(3) 0.0126(2) Uani 0.859(4) 1 d P . .
Ni2 Ni 0.00944(3) 0.07863(4) 0.07723(3) 0.0126(2) Uani 0.14 1 d P . .
Ga3 Ga -0.06684(3) -0.19539(4) 0.08699(3) 0.0120(2) Uani 0.899(4) 1 d P . .
Ni3 Ni -0.06684(3) -0.19539(4) 0.08699(3) 0.0120(2) Uani 0.10 1 d P . .
P1 P 0.0000 -0.01913(14) 0.2500 0.0135(3) Uani 1 2 d S . .
P2 P 0.02951(7) -0.66468(10) 0.04826(8) 0.0133(3) Uani 1 1 d . . .
P3 P -0.11573(7) -0.42214(10) 0.14333(8) 0.0135(3) Uani 1 1 d . . .
P4 P 0.14443(7) 0.01627(10) 0.05088(8) 0.0146(3) Uani 1 1 d . . .
O1 O -0.0610(2) -0.0932(3) 0.1823(2) 0.0179(7) Uani 1 1 d . . .
O2 O 0.0302(2) 0.0583(3) 0.2011(2) 0.0188(7) Uani 1 1 d . . .
O3 O 0.0655(2) -0.5784(3) 0.1249(2) 0.0181(7) Uani 1 1 d . . .
O4 O 0.03768(19) -0.3855(3) 0.0327(2) 0.0173(7) Uani 1 1 d . . .
O5 O -0.08308(19) -0.2973(3) -0.0142(2) 0.0163(7) Uani 1 1 d . . .
O6 O 0.0072(2) 0.2378(3) 0.0904(2) 0.0185(7) Uani 1 1 d . . .
O7 O -0.04998(19) -0.4757(3) 0.1402(3) 0.0195(7) Uani 1 1 d . . .
O8 O -0.1203(2) -0.2959(3) 0.1270(3) 0.0191(7) Uani 1 1 d . . .
O9 O 0.11261(19) -0.4448(3) 0.2626(2) 0.0184(7) Uani 1 1 d . . .
O10 O -0.1839(2) -0.4789(3) 0.0702(2) 0.0219(8) Uani 1 1 d . . .
O11 O 0.11270(19) 0.0537(3) 0.1144(2) 0.0185(7) Uani 1 1 d . . .
O12 O -0.09739(19) 0.0757(3) 0.0142(2) 0.0177(7) Uani 1 1 d . . .
O13 O -0.15256(18) -0.1165(3) 0.0024(2) 0.0167(7) Uani 1 1 d . . .
O14 O 0.2208(2) -0.0320(3) 0.1105(3) 0.0251(8) Uani 1 1 d . . .
O15 O -0.00102(18) -0.0925(3) 0.0525(2) 0.0134(6) Uani 1 1 d . . .
O16 O 0.02517(19) -0.2711(3) 0.1645(2) 0.0163(7) Uani 1 1 d . . .
N1 N -0.2483(6) 0.3241(11) 0.4167(7) 0.102(4) Uani 1 1 d D . .
N2 N -0.1939(6) 0.3169(10) 0.2396(8) 0.124(5) Uani 1 1 d D . .
N3 N -0.0518(7) 0.2845(11) 0.2139(9) 0.118(4) Uani 1 1 d D . .
C4 C -0.1298(7) 0.2575(13) 0.1508(10) 0.112(5) Uani 1 1 d D . .
C3 C -0.1717(8) 0.2200(16) 0.1997(10) 0.188(13) Uani 1 1 d D . .
C2 C -0.2380(10) 0.2774(15) 0.2855(11) 0.160(9) Uani 1 1 d D . .
C1 C -0.2513(10) 0.3765(15) 0.3325(9) 0.174(11) Uani 1 1 d D . .
O17 O 0.1639(9) -0.294(2) 0.047(2) 0.38(2) Uani 1 1 d . . .

loop_
_atom_site_aniso_label
_atom_site_aniso_U_11
_atom_site_aniso_U_22
_atom_site_aniso_U_33
_atom_site_aniso_U_23
_atom_site_aniso_U_13
_atom_site_aniso_U_12
Ga1 0.0142(3) 0.0126(3) 0.0116(3) -0.00016(17) 0.0060(2) 0.00052(18)
Ga2 0.0162(3) 0.0122(3) 0.0118(3) -0.00017(18) 0.0083(2) -0.00073(18)
Ni2 0.0162(3) 0.0122(3) 0.0118(3) -0.00017(18) 0.0083(2) -0.00073(18)
Ga3 0.0147(3) 0.0111(3) 0.0117(3) 0.00067(18) 0.0073(2) 0.00039(18)
Ni3 0.0147(3) 0.0111(3) 0.0117(3) 0.00067(18) 0.0073(2) 0.00039(18)
P1 0.0195(8) 0.0121(8) 0.0117(7) 0.000 0.0095(7) 0.000
P2 0.0182(6) 0.0111(5) 0.0118(5) -0.0001(4) 0.0079(5) 0.0004(4)
P3 0.0131(6) 0.0144(6) 0.0124(6) 0.0015(4) 0.0054(5) -0.0011(4)
P4 0.0135(6) 0.0160(6) 0.0151(6) 0.0029(4) 0.0073(5) 0.0012(4)
O1 0.0237(18) 0.0174(17) 0.0158(17) -0.0043(13) 0.0119(15) -0.0022(14)
O2 0.0275(19) 0.0179(17) 0.0133(16) -0.0002(13) 0.0114(15) -0.0054(14)
O3 0.0237(18) 0.0145(17) 0.0140(16) -0.0024(12) 0.0069(14) 0.0023(13)
O4 0.0178(17) 0.0206(18) 0.0148(16) 0.0030(13) 0.0086(14) 0.0026(14)
O5 0.0209(17) 0.0164(16) 0.0135(15) -0.0023(13) 0.0094(14) 0.0007(13)
O6 0.0297(19) 0.0133(17) 0.0185(17) 0.0000(13) 0.0160(15) 0.0000(14)
O7 0.0186(17) 0.0159(17) 0.0265(19) 0.0007(14) 0.0124(15) -0.0001(13)
O8 0.0223(18) 0.0160(17) 0.0242(18) 0.0054(14) 0.0150(15) 0.0026(14)
O9 0.0175(17) 0.0238(18) 0.0114(16) -0.0031(13) 0.0045(13) 0.0050(14)
O10 0.0161(17) 0.031(2) 0.0172(17) -0.0039(15) 0.0066(14) -0.0051(15)
O11 0.0186(17) 0.0225(18) 0.0159(16) -0.0015(14) 0.0091(14) -0.0024(14)
O12 0.0167(17) 0.0159(17) 0.0218(18) -0.0009(13) 0.0100(14) 0.0003(13)
O13 0.0144(16) 0.0173(17) 0.0187(17) 0.0052(13) 0.0079(14) 0.0024(13)
O14 0.0161(18) 0.031(2) 0.028(2) 0.0145(16) 0.0095(15) 0.0043(15)
O15 0.0149(16) 0.0132(15) 0.0135(15) 0.0009(12) 0.0077(13) 0.0008(12)
O16 0.0195(17) 0.0136(16) 0.0150(16) 0.0011(13) 0.0071(14) 0.0027(13)
N1 0.072(6) 0.149(11) 0.083(7) -0.046(7) 0.034(5) -0.027(7)
N2 0.104(9) 0.128(10) 0.097(9) 0.054(8) 0.010(7) -0.016(8)
N3 0.140(11) 0.111(9) 0.123(11) 0.030(8) 0.077(10) 0.030(8)
C4 0.092(10) 0.107(11) 0.112(12) 0.021(9) 0.023(9) 0.038(9)
C3 0.102(12) 0.35(3) 0.075(9) -0.039(14) 0.010(9) 0.128(17)
C2 0.25(2) 0.185(18) 0.103(12) 0.053(12) 0.130(16) 0.101(17)
C1 0.108(13) 0.35(3) 0.085(10) 0.013(16) 0.060(10) -0.054(17)
O17 0.088(10) 0.33(3) 0.64(5) 0.09(3) 0.09(2) -0.058(15)

loop_
_atom_type_symbol
_atom_type_description
_atom_type_scat_dispersion_real
_atom_type_scat_dispersion_imag
_atom_type_scat_source
C C 0.0033 0.0016 'International Tables Vol C Tables 4.2.6.8 and 6.1.1.4'
H H 0.0000 0.0000 'International Tables Vol C Tables 4.2.6.8 and 6.1.1.4'
N N 0.0061 0.0033 'International Tables Vol C Tables 4.2.6.8 and 6.1.1.4'
O O 0.0106 0.0060 'International Tables Vol C Tables 4.2.6.8 and 6.1.1.4'
P P 0.1023 0.0942 'International Tables Vol C Tables 4.2.6.8 and 6.1.1.4'
Ni Ni 0.3393 1.1124 'International Tables Vol C Tables 4.2.6.8 and 6.1.1.4'
Ga Ga 0.2307 1.6083 'International Tables Vol C Tables 4.2.6.8 and 6.1.1.4'

loop_
_geom_angle_atom_site_label_1
_geom_angle_atom_site_label_2
_geom_angle_atom_site_label_3
_geom_angle
_geom_angle_site_symmetry_1
_geom_angle_site_symmetry_3
_geom_angle_publ_flag
O7 Ga1 O9 109.79(16) . . ?
O7 Ga1 O4 119.23(16) . . ?
O9 Ga1 O4 130.88(16) . . ?
O7 Ga1 O3 95.18(16) . . ?
O9 Ga1 O3 84.56(15) . . ?
O4 Ga1 O3 88.15(15) . . ?
O7 Ga1 O16 95.17(15) . . ?
O9 Ga1 O16 91.12(15) . . ?
O4 Ga1 O16 87.56(15) . . ?
O3 Ga1 O16 169.61(15) . . ?
O2 Ga2 O6 90.59(15) . . ?
O2 Ga2 O11 88.22(16) . . ?
O6 Ga2 O11 101.22(16) . . ?
O2 Ga2 O12 102.03(16) . . ?
O6 Ga2 O12 89.81(15) . . ?
O11 Ga2 O12 164.92(15) . . ?
O2 Ga2 O15 172.11(15) . 5 ?
O6 Ga2 O15 92.45(14) . 5 ?
O11 Ga2 O15 84.04(14) . 5 ?
O12 Ga2 O15 85.26(14) . 5 ?
O2 Ga2 O15 92.09(14) . . ?
O6 Ga2 O15 173.26(15) . . ?
O11 Ga2 O15 85.04(14) . . ?
O12 Ga2 O15 83.58(13) . . ?
O15 Ga2 O15 85.69(13) 5 . ?
OO13 Ga3 O8 93.57(15) . . ?
O13 Ga3 O1 88.28(15) . . ?
O8 Ga3 O1 87.06(15) . . ?
O13 Ga3 O5 87.04(15) . . ?
O8 Ga3 O5 90.09(15) . . ?
O1 Ga3 O5 174.36(15) . . ?
O13 Ga3 O16 173.76(14) . . ?
O8 Ga3 O16 92.00(15) . . ?
O1 Ga3 O16 94.82(15) . . ?
O5 Ga3 O16 90.13(14) . . ?
O13 Ga3 O15 91.23(14) . . ?
O8 Ga3 O15 175.16(14) . . ?
O1 Ga3 O15 92.47(14) . . ?
O5 Ga3 O15 90.78(14) . . ?
O16 Ga3 O15 83.23(14) . . ?
O1 P1 O1 109.3(3) . 2 ?
O1 P1 O2 109.1(2) . 2 ?
O1 P1 O2 111.69(19) 2 2 ?
O1 P1 O2 111.69(19) . . ?
O1 P1 O2 109.10(19) 2 . ?
O2 P1 O2 105.9(3) 2 . ?
O5 P2 O3 109.7(2) 5_545 . ?
O5 P2 O6 111.3(2) 5_545 1_545 ?
O3 P2 O6 106.0(2) . 1_545 ?
O5 P2 O4 108.97(19) 5_545 5_545 ?
O3 P2 O4 110.9(2) . 5_545 ?
O6 P2 O4 110.0(2) 1_545 5_545 ?
O8 P3 O7 113.0(2) . . ?
O8 P3 O10 109.8(2) . . ?
O7 P3 O10 108.0(2) . . ?
O8 P3 O9 108.7(2) . 2 ?
O7 P3 O9 109.4(2) . 2 ?
O10 P3 O9 107.9(2) . 2 ?
O12 P4 O11 110.3(2) 5 . ?
O12 P4 O13 111.3(2) 5 5 ?
O11 P4 O13 110.7(2) . 5 ?
O12 P4 O14 108.5(2) 5 . ?
O11 P4 O14 108.3(2) . . ?
O13 P4 O14 107.6(2) 5 . ?
P1 O1 Ga3 132.3(2) . . ?
P1 O2 Ga2 133.9(2) . . ?
P2 O3 Ga1 132.4(2) . . ?
P2 O4 Ga1 122.1(2) 5_545 . ?
P2 O5 Ga3 128.6(2) 5_545 . ?
P2 O6 Ga2 132.4(2) 1_565 . ?
P3 O7 Ga1 138.2(2) . . ?
P3 O8 Ga3 132.1(2) . . ?
P3 O9 Ga1 131.3(2) 2 . ?
P4 O11 Ga2 125.6(2) . . ?
P4 O12 Ga2 125.7(2) 5 . ?
P4 O13 Ga3 118.9(2) 5 . ?
Ni1 O15 Ga2 0.00(4) 5 5 ?
Ni1 O15 Ga2 94.31(13) 5 . ?
Ga1 O15 Ga2 94.31(13) 5 . ?
Ni1 O15 Ga3 124.63(16) 5 . ?
Ga2 O15 Ga3 124.63(16) 5 . ?
Ga2 O15 Ga3 123.04(16) . . ?
Ga1 O16 Ga3 119.49(17) . . ?
C3 N2 C2 111.0(11) . . ?
C3 C4 N3 113.7(13) . . ?
C4 C3 N2 112.0(16) . . ?
C1 C2 N2 107.9(13) . . ?
N1 C1 C2 101.9(11) . . ?

loop_
_geom_bond_atom_site_label_1
_geom_bond_atom_site_label_2
_geom_bond_distance
_geom_bond_site_symmetry_2
_geom_bond_publ_flag
Ga1 O7 1.870(4) . ?
Ga1 O9 1.881(3) . ?
Ga1 O4 1.903(3) . ?
Ga1 O3 1.941(3) . ?
Ga1 O16 1.965(3) . ?
Ga2 O2 1.896(3) . ?
Ga2 O6 1.918(4) . ?
Ga2 O11 1.971(4) . ?
Ga2 O12 1.979(4) . ?
Ga2 O15 2.067(3) 5 ?
Ga2 O15 2.078(3) . ?
Ga3 O13 1.933(3) . ?
Ga3 O8 1.946(3) . ?
Ga3 O1 1.947(3) . ?
Ga3 O5 1.964(3) . ?
Ga3 O16 1.970(3) . ?
Ga3 O15 2.105(3) . ?
P1 O1 1.531(4) . ?
P1 O1 1.531(4) 2 ?
P1 O2 1.538(4) 2 ?
P1 O2 1.538(4) . ?
P2 O5 1.530(4) 5_545 ?
P2 O3 1.533(3) . ?
P2 O6 1.534(4) 1_545 ?
P2 O4 1.544(4) 5_545 ?
P3 O8 1.529(4) . ?
P3 O7 1.534(4) . ?
P3 O10 1.536(4) . ?
P3 O9 1.543(4) 2 ?
P4 O12 1.535(4) 5 ?
P4 O11 1.537(4) . ?
P4 O13 1.539(4) 5 ?
P4 O14 1.548(4) . ?
O4 P2 1.544(4) 5_545 ?
O5 P2 1.530(4) 5_545 ?
O6 P2 1.534(4) 1_565 ?
O9 P3 1.543(4) 2 ?
O12 P4 1.535(4) 5 ?
O13 P4 1.539(4) 5 ?
O15 Ni1 2.067(3) 5 ?
O15 Ga1 2.067(3) 5 ?
N1 C1 1.495(6) . ?
N2 C3 1.505(6) . ?
N2 C2 1.509(6) . ?
N3 C4 1.509(6) . ?
C4 C3 1.502(6) . ?
C2 C1 1.509(6) . ?
